data_4064363
loop_
_publ_author_name
'Xiang, Li'
'Xiao, Jie'
'Deng, Liang'

_publ_section_title
;
 Synthesis, Structure, and Reactivity of Organo-Iron(II) Complexes with
 N-Heterocyclic Carbene Ligation
;
_journal_issue 7
_journal_name_full Organometallics
_journal_page_first 2018
_journal_paper_doi 10.1021/om2000663
_journal_volume 30
_journal_year 2011
_chemical_formula_sum 'C36 H56 Fe N4'
_chemical_formula_weight 600.70
_chemical_name_systematic
; 
 ? 
;
_space_group_IT_number 14
_symmetry_cell_setting monoclinic
_symmetry_space_group_name_Hall '-P 2ybc'
_symmetry_space_group_name_H-M 'P 1 21/c 1'
_atom_sites_solution_hydrogens geom
_atom_sites_solution_primary direct
_atom_sites_solution_secondary difmap
_audit_creation_method SHELXL-97
_cell_angle_alpha 90.00
_cell_angle_beta 102.741(2)
_cell_angle_gamma 90.00
_cell_formula_units_Z 4
_cell_length_a 18.3326(17)
_cell_length_b 9.4382(9)
_cell_length_c 21.3732(19)
_cell_measurement_reflns_used 2656
_cell_measurement_temperature 293(2)
_cell_measurement_theta_max 39.788
_cell_measurement_theta_min 4.738
_cell_volume 3607.1(6)
_computing_cell_refinement 'Bruker SMART'
_computing_data_collection 'Bruker SMART'
_computing_data_reduction 'Bruker SHELXTL'
_computing_molecular_graphics 'Bruker SHELXTL'
_computing_publication_material 'Bruker SHELXTL'
_computing_structure_refinement 'SHELXL-97 (Sheldrick, 1997)'
_computing_structure_solution 'SHELXS-97 (Sheldrick, 1990)'
_diffrn_ambient_temperature 293(2)
_diffrn_measured_fraction_theta_full 0.994
_diffrn_measured_fraction_theta_max 0.994
_diffrn_radiation_monochromator graphite
_diffrn_radiation_source 'fine-focus sealed tube'
_diffrn_radiation_type MoK\a
_diffrn_radiation_wavelength 0.71073
_diffrn_reflns_av_R_equivalents 0.0592
_diffrn_reflns_av_sigmaI/netI 0.0998
_diffrn_reflns_limit_h_max 23
_diffrn_reflns_limit_h_min -22
_diffrn_reflns_limit_k_max 12
_diffrn_reflns_limit_k_min -12
_diffrn_reflns_limit_l_max 19
_diffrn_reflns_limit_l_min -27
_diffrn_reflns_number 20776
_diffrn_reflns_theta_full 27.00
_diffrn_reflns_theta_max 27.00
_diffrn_reflns_theta_min 1.14
_exptl_absorpt_coefficient_mu 0.445
_exptl_absorpt_correction_T_max 1.0000
_exptl_absorpt_correction_T_min 0.6981
_exptl_absorpt_correction_type empirical
_exptl_absorpt_process_details sadabs
_exptl_crystal_density_diffrn 1.106
_exptl_crystal_density_method 'not measured'
_exptl_crystal_description prismatic
_exptl_crystal_F_000 1304
_exptl_crystal_size_max 0.390
_exptl_crystal_size_mid 0.337
_exptl_crystal_size_min 0.230
_refine_diff_density_max 0.334
_refine_diff_density_min -0.282
_refine_diff_density_rms 0.051
_refine_ls_extinction_method none
_refine_ls_goodness_of_fit_ref 0.899
_refine_ls_hydrogen_treatment constr
_refine_ls_matrix_type full
_refine_ls_number_parameters 377
_refine_ls_number_reflns 7835
_refine_ls_number_restraints 21
_refine_ls_restrained_S_all 0.899
_refine_ls_R_factor_all 0.1018
_refine_ls_R_factor_gt 0.0544
_refine_ls_shift/su_max 0.001
_refine_ls_shift/su_mean 0.000
_refine_ls_structure_factor_coef Fsqd
_refine_ls_weighting_details 'calc w=1/[\s^2^(Fo^2^)+(0.0535P)^2^+0.0000P] where P=(Fo^2^+2Fc^2^)/3'
_refine_ls_weighting_scheme calc
_refine_ls_wR_factor_gt 0.1124
_refine_ls_wR_factor_ref 0.1356
_reflns_number_gt 4285
_reflns_number_total 7835
_reflns_threshold_expression >2sigma(I)
_cod_data_source_file om2000663_si_001.cif
_cod_data_source_block 5
_cod_depositor_comments
;
The following automatic conversions were performed:

'_symmetry_cell_setting' value 'Monoclinic' changed to 'monoclinic'
according to /home/saulius/struct/CIF-dictionaries/cif_core.dic
dictionary named 'cif_core.dic' version 2.4.1 from 2010-06-29.

Automatic conversion script
Id: cif_fix_values 1715 2011-07-08 13:25:40Z adriana 
;
_cod_original_sg_symbol_H-M P2(1)/c
_cod_database_code 4064363

loop_
_symmetry_equiv_pos_as_xyz
'x, y, z'
'-x, y+1/2, -z+1/2'
'-x, -y, -z'
'x, -y-1/2, z-1/2'

loop_
_atom_site_label
_atom_site_type_symbol
_atom_site_fract_x
_atom_site_fract_y
_atom_site_fract_z
_atom_site_U_iso_or_equiv
_atom_site_adp_type
_atom_site_occupancy
_atom_site_symmetry_multiplicity
_atom_site_calc_flag
_atom_site_refinement_flags
_atom_site_disorder_assembly
_atom_site_disorder_group
Fe1 Fe 0.23904(2) 0.68450(5) 0.461053(19) 0.03605(14) Uani 1 1 d . A .
N1 N 0.16908(14) 0.9691(3) 0.49399(12) 0.0429(7) Uani 1 1 d . A .
N2 N 0.11119(13) 0.9045(3) 0.40043(12) 0.0411(6) Uani 1 1 d . A .
N3 N 0.32822(13) 0.7252(3) 0.41536(11) 0.0378(6) Uani 1 1 d . . .
N4 N 0.24436(13) 0.5590(3) 0.38043(11) 0.0383(6) Uani 1 1 d . . .
C1 C 0.16942(16) 0.8677(3) 0.44915(14) 0.0365(7) Uani 1 1 d . . .
C2 C 0.11067(19) 1.0652(3) 0.47441(17) 0.0479(8) Uani 1 1 d . . .
C3 C 0.07503(18) 1.0248(3) 0.41609(17) 0.0484(9) Uani 1 1 d . A .
C4 C 0.0942(2) 1.1899(4) 0.51223(19) 0.0771(12) Uani 1 1 d . A .
H4A H 0.0582 1.2500 0.4852 0.116 Uiso 1 1 calc R . .
H4B H 0.1394 1.2422 0.5280 0.116 Uiso 1 1 calc R . .
H4C H 0.0744 1.1576 0.5477 0.116 Uiso 1 1 calc R . .
C5 C 0.0103(2) 1.0980(4) 0.37243(19) 0.0790(13) Uani 1 1 d . . .
H5A H -0.0104 1.1676 0.3964 0.119 Uiso 1 1 calc R A .
H5B H -0.0274 1.0295 0.3550 0.119 Uiso 1 1 calc R . .
H5C H 0.0273 1.1436 0.3381 0.119 Uiso 1 1 calc R . .
C6 C 0.2270(2) 0.9721(4) 0.55450(16) 0.0572(10) Uani 1 1 d . . .
H6 H 0.2593 0.8901 0.5526 0.069 Uiso 1 1 calc R A .
C7 C 0.1948(2) 0.9494(5) 0.61282(18) 0.0869(14) Uani 1 1 d . A .
H7A H 0.1597 1.0235 0.6154 0.130 Uiso 1 1 calc R . .
H7B H 0.2344 0.9508 0.6506 0.130 Uiso 1 1 calc R . .
H7C H 0.1698 0.8594 0.6096 0.130 Uiso 1 1 calc R . .
C8 C 0.2772(2) 1.1010(4) 0.55905(19) 0.0810(13) Uani 1 1 d . A .
H8A H 0.2924 1.1135 0.5192 0.121 Uiso 1 1 calc R . .
H8B H 0.3206 1.0876 0.5931 0.121 Uiso 1 1 calc R . .
H8C H 0.2504 1.1834 0.5678 0.121 Uiso 1 1 calc R . .
C9 C 0.09063(18) 0.8172(4) 0.34242(15) 0.0526(9) Uani 1 1 d . . .
H9 H 0.1288 0.7430 0.3464 0.063 Uiso 1 1 calc R A .
C10 C 0.0159(2) 0.7412(4) 0.33923(19) 0.0787(13) Uani 1 1 d . A .
H10A H 0.0201 0.6799 0.3757 0.118 Uiso 1 1 calc R . .
H10B H 0.0033 0.6861 0.3006 0.118 Uiso 1 1 calc R . .
H10C H -0.0226 0.8100 0.3394 0.118 Uiso 1 1 calc R . .
C11 C 0.0934(2) 0.8999(5) 0.28200(17) 0.0888(14) Uani 1 1 d . A .
H11A H 0.0501 0.9597 0.2708 0.133 Uiso 1 1 calc R . .
H11B H 0.0941 0.8351 0.2475 0.133 Uiso 1 1 calc R . .
H11C H 0.1377 0.9572 0.2895 0.133 Uiso 1 1 calc R . .
C12 C 0.30651(16) 0.6232(3) 0.37313(13) 0.0338(7) Uani 1 1 d . A .
C13 C 0.34872(16) 0.5829(3) 0.32269(14) 0.0390(7) Uani 1 1 d . . .
C14 C 0.33879(19) 0.6606(4) 0.26639(16) 0.0510(9) Uani 1 1 d . A .
C15 C 0.3818(2) 0.6284(5) 0.22276(17) 0.0728(12) Uani 1 1 d . . .
H15 H 0.3757 0.6819 0.1854 0.087 Uiso 1 1 calc R A .
C16 C 0.4331(2) 0.5210(5) 0.2324(2) 0.0751(13) Uani 1 1 d . A .
C17 C 0.4407(2) 0.4439(4) 0.28742(19) 0.0681(11) Uani 1 1 d . . .
H17 H 0.4748 0.3695 0.2944 0.082 Uiso 1 1 calc R A .
C18 C 0.39989(18) 0.4717(4) 0.33343(16) 0.0489(9) Uani 1 1 d . A .
C19 C 0.2837(2) 0.7805(4) 0.25340(18) 0.0811(13) Uani 1 1 d . . .
H19A H 0.2369 0.7502 0.2620 0.122 Uiso 1 1 calc R A .
H19B H 0.2764 0.8087 0.2093 0.122 Uiso 1 1 calc R . .
H19C H 0.3026 0.8593 0.2806 0.122 Uiso 1 1 calc R . .
C20 C 0.4799(3) 0.4903(6) 0.1838(2) 0.126(2) Uani 1 1 d . . .
H20A H 0.4622 0.5465 0.1461 0.189 Uiso 1 1 calc R A .
H20B H 0.4760 0.3916 0.1726 0.189 Uiso 1 1 calc R . .
H20C H 0.5312 0.5133 0.2019 0.189 Uiso 1 1 calc R . .
C21 C 0.4121(2) 0.3845(4) 0.39377(18) 0.0729(12) Uani 1 1 d . . .
H21A H 0.4433 0.3048 0.3899 0.109 Uiso 1 1 calc R A .
H21B H 0.3647 0.3516 0.4003 0.109 Uiso 1 1 calc R . .
H21C H 0.4359 0.4415 0.4297 0.109 Uiso 1 1 calc R . .
C22 C 0.3973(6) 0.8104(12) 0.4167(5) 0.046(3) Uiso 0.50 1 d PU A 1
H22A H 0.4029 0.8164 0.3722 0.055 Uiso 0.50 1 calc PR A 1
C23 C 0.3796(5) 0.9615(10) 0.4362(4) 0.079(3) Uiso 0.50 1 d PU A 1
H23A H 0.3321 0.9910 0.4107 0.118 Uiso 0.50 1 calc PR A 1
H23B H 0.4179 1.0252 0.4293 0.118 Uiso 0.50 1 calc PR A 1
H23C H 0.3777 0.9625 0.4807 0.118 Uiso 0.50 1 calc PR A 1
C24 C 0.4661(5) 0.7618(9) 0.4532(4) 0.065(2) Uiso 0.50 1 d PU A 1
H24A H 0.5043 0.8302 0.4515 0.098 Uiso 0.50 1 calc PR A 1
H24B H 0.4785 0.6732 0.4361 0.098 Uiso 0.50 1 calc PR A 1
H24C H 0.4623 0.7488 0.4969 0.098 Uiso 0.50 1 calc PR A 1
C22' C 0.3849(5) 0.8273(11) 0.4088(5) 0.037(2) Uiso 0.50 1 d PU A 2
H22B H 0.4032 0.8043 0.3703 0.045 Uiso 0.50 1 calc PR A 2
C23' C 0.3612(4) 0.9735(8) 0.4052(4) 0.059(2) Uiso 0.50 1 d PU A 2
H23D H 0.3234 0.9880 0.3668 0.089 Uiso 0.50 1 calc PR A 2
H23E H 0.4032 1.0338 0.4046 0.089 Uiso 0.50 1 calc PR A 2
H23F H 0.3411 0.9960 0.4419 0.089 Uiso 0.50 1 calc PR A 2
C24' C 0.4520(5) 0.8081(9) 0.4704(4) 0.066(2) Uiso 0.50 1 d PU A 2
H24D H 0.4715 0.7136 0.4711 0.099 Uiso 0.50 1 calc PR A 2
H24E H 0.4338 0.8243 0.5086 0.099 Uiso 0.50 1 calc PR A 2
H24F H 0.4909 0.8749 0.4685 0.099 Uiso 0.50 1 calc PR A 2
C25 C 0.2125(6) 0.4411(11) 0.3395(5) 0.039(3) Uiso 0.50 1 d PU A 1
H25A H 0.2447 0.4191 0.3098 0.047 Uiso 0.50 1 calc PR A 1
C26 C 0.1395(4) 0.4458(9) 0.3063(4) 0.060(2) Uiso 0.50 1 d PU A 1
H26A H 0.1333 0.5212 0.2755 0.090 Uiso 0.50 1 calc PR A 1
H26B H 0.1076 0.4622 0.3357 0.090 Uiso 0.50 1 calc PR A 1
H26C H 0.1264 0.3573 0.2846 0.090 Uiso 0.50 1 calc PR A 1
C27 C 0.2183(5) 0.3073(10) 0.3943(4) 0.070(3) Uiso 0.50 1 d PU A 1
H27A H 0.1973 0.2224 0.3730 0.105 Uiso 0.50 1 calc PR A 1
H27B H 0.1910 0.3333 0.4261 0.105 Uiso 0.50 1 calc PR A 1
H27C H 0.2697 0.2912 0.4147 0.105 Uiso 0.50 1 calc PR A 1
C25' C 0.2183(6) 0.4211(12) 0.3495(5) 0.042(3) Uiso 0.50 1 d PU A 2
H25B H 0.2595 0.3732 0.3356 0.051 Uiso 0.50 1 calc PR A 2
C26' C 0.1527(4) 0.4794(9) 0.2836(4) 0.058(2) Uiso 0.50 1 d PU A 2
H26D H 0.1769 0.5365 0.2569 0.087 Uiso 0.50 1 calc PR A 2
H26E H 0.1154 0.5347 0.2977 0.087 Uiso 0.50 1 calc PR A 2
H26F H 0.1294 0.3993 0.2595 0.087 Uiso 0.50 1 calc PR A 2
C27' C 0.1869(5) 0.3338(10) 0.3847(4) 0.071(3) Uiso 0.50 1 d PU A 2
H27D H 0.2245 0.2978 0.4197 0.106 Uiso 0.50 1 calc PR A 2
H27E H 0.1637 0.2564 0.3586 0.106 Uiso 0.50 1 calc PR A 2
H27F H 0.1498 0.3842 0.4013 0.106 Uiso 0.50 1 calc PR A 2
C28 C 0.24218(17) 0.5734(3) 0.54585(14) 0.0399(8) Uani 1 1 d . . .
C29 C 0.30853(19) 0.5181(4) 0.58441(15) 0.0481(9) Uani 1 1 d . A .
C30 C 0.3090(2) 0.4389(4) 0.63952(16) 0.0578(10) Uani 1 1 d . . .
H30 H 0.3543 0.4040 0.6631 0.069 Uiso 1 1 calc R A .
C31 C 0.2453(3) 0.4110(4) 0.65986(17) 0.0610(10) Uani 1 1 d U A .
C32 C 0.1792(2) 0.4639(4) 0.62387(17) 0.0592(10) Uani 1 1 d U . .
H32 H 0.1350 0.4471 0.6372 0.071 Uiso 1 1 calc R A .
C33 C 0.17661(18) 0.5426(3) 0.56751(16) 0.0457(8) Uani 1 1 d . A .
C34 C 0.3820(2) 0.5416(5) 0.56643(18) 0.0856(14) Uani 1 1 d . . .
H34A H 0.3768 0.5233 0.5215 0.128 Uiso 1 1 calc R A .
H34B H 0.4187 0.4787 0.5907 0.128 Uiso 1 1 calc R . .
H34C H 0.3977 0.6379 0.5756 0.128 Uiso 1 1 calc R . .
C35 C 0.2463(3) 0.3233(5) 0.71952(18) 0.0991(16) Uani 1 1 d . . .
H35A H 0.2764 0.2403 0.7188 0.149 Uiso 1 1 calc R A .
H35B H 0.1962 0.2957 0.7206 0.149 Uiso 1 1 calc R . .
H35C H 0.2670 0.3786 0.7569 0.149 Uiso 1 1 calc R . .
C36 C 0.10165(19) 0.5918(4) 0.52954(18) 0.0693(11) Uani 1 1 d . . .
H36A H 0.0628 0.5553 0.5487 0.104 Uiso 1 1 calc R A .
H36B H 0.0944 0.5580 0.4862 0.104 Uiso 1 1 calc R . .
H36C H 0.1000 0.6935 0.5295 0.104 Uiso 1 1 calc R . .

loop_
_atom_site_aniso_label
_atom_site_aniso_U_11
_atom_site_aniso_U_22
_atom_site_aniso_U_33
_atom_site_aniso_U_23
_atom_site_aniso_U_13
_atom_site_aniso_U_12
Fe1 0.0360(2) 0.0397(3) 0.0329(2) -0.0004(2) 0.00845(17) 0.0042(2)
N1 0.0455(16) 0.0375(16) 0.0452(16) -0.0052(13) 0.0087(13) 0.0018(13)
N2 0.0375(15) 0.0402(16) 0.0441(16) -0.0032(13) 0.0057(12) 0.0031(12)
N3 0.0371(14) 0.0383(16) 0.0398(15) -0.0057(12) 0.0126(11) -0.0070(12)
N4 0.0386(15) 0.0398(16) 0.0377(15) -0.0097(12) 0.0111(12) -0.0063(12)
C1 0.0360(18) 0.0369(18) 0.0364(18) -0.0015(14) 0.0078(14) -0.0008(14)
C2 0.049(2) 0.035(2) 0.064(2) -0.0062(17) 0.0217(18) 0.0026(16)
C3 0.0420(19) 0.041(2) 0.063(2) 0.0008(18) 0.0132(17) 0.0085(16)
C4 0.090(3) 0.058(3) 0.087(3) -0.016(2) 0.028(2) 0.022(2)
C5 0.063(3) 0.070(3) 0.098(3) 0.000(2) 0.004(2) 0.026(2)
C6 0.063(2) 0.058(2) 0.045(2) -0.0157(18) 0.0008(18) 0.0023(19)
C7 0.107(4) 0.100(4) 0.052(3) -0.005(2) 0.013(2) -0.017(3)
C8 0.077(3) 0.079(3) 0.082(3) -0.031(2) 0.006(2) -0.016(2)
C9 0.049(2) 0.058(2) 0.046(2) -0.0099(18) 0.0003(16) 0.0126(18)
C10 0.058(3) 0.087(3) 0.082(3) -0.029(2) -0.003(2) -0.004(2)
C11 0.101(3) 0.113(4) 0.053(3) 0.010(3) 0.019(2) 0.038(3)
C12 0.0358(17) 0.0334(17) 0.0320(17) 0.0063(14) 0.0066(13) 0.0043(14)
C13 0.0401(18) 0.042(2) 0.0373(18) -0.0035(15) 0.0130(14) 0.0002(15)
C14 0.058(2) 0.055(2) 0.043(2) 0.0027(17) 0.0178(17) 0.0044(18)
C15 0.083(3) 0.098(3) 0.043(2) 0.003(2) 0.028(2) -0.009(3)
C16 0.058(3) 0.114(4) 0.060(3) -0.016(3) 0.026(2) 0.012(2)
C17 0.049(2) 0.081(3) 0.076(3) -0.017(2) 0.019(2) 0.021(2)
C18 0.0402(19) 0.052(2) 0.054(2) -0.0019(18) 0.0089(16) 0.0063(17)
C19 0.115(4) 0.075(3) 0.055(3) 0.023(2) 0.022(2) 0.028(3)
C20 0.093(4) 0.207(6) 0.098(4) -0.034(4) 0.060(3) 0.012(4)
C21 0.065(3) 0.071(3) 0.083(3) 0.018(2) 0.016(2) 0.026(2)
C28 0.0444(19) 0.0390(19) 0.0384(19) -0.0061(14) 0.0138(15) -0.0011(15)
C29 0.056(2) 0.053(2) 0.0346(19) 0.0034(16) 0.0097(16) 0.0054(18)
C30 0.075(3) 0.054(2) 0.042(2) 0.0033(17) 0.0095(19) 0.004(2)
C31 0.100(3) 0.042(2) 0.040(2) -0.0020(17) 0.015(2) -0.011(2)
C32 0.081(3) 0.049(2) 0.062(3) -0.0150(19) 0.045(2) -0.025(2)
C33 0.050(2) 0.039(2) 0.051(2) -0.0127(16) 0.0173(17) -0.0084(16)
C34 0.047(2) 0.137(4) 0.072(3) 0.037(3) 0.011(2) 0.019(3)
C35 0.169(5) 0.080(3) 0.055(3) 0.014(2) 0.040(3) -0.021(3)
C36 0.049(2) 0.073(3) 0.092(3) -0.005(2) 0.030(2) -0.012(2)

loop_
_atom_type_symbol
_atom_type_description
_atom_type_scat_dispersion_real
_atom_type_scat_dispersion_imag
_atom_type_scat_source
C C 0.0033 0.0016 'International Tables Vol C Tables 4.2.6.8 and 6.1.1.4'
H H 0.0000 0.0000 'International Tables Vol C Tables 4.2.6.8 and 6.1.1.4'
N N 0.0061 0.0033 'International Tables Vol C Tables 4.2.6.8 and 6.1.1.4'
Fe Fe 0.3463 0.8444 'International Tables Vol C Tables 4.2.6.8 and 6.1.1.4'

loop_
_geom_angle_atom_site_label_1
_geom_angle_atom_site_label_2
_geom_angle_atom_site_label_3
_geom_angle
C28 Fe1 N4 115.47(11)
C28 Fe1 N3 128.08(11)
N4 Fe1 N3 62.99(9)
C28 Fe1 C1 114.41(11)
N4 Fe1 C1 119.49(10)
N3 Fe1 C1 107.50(10)
C1 N1 C2 111.7(3)
C1 N1 C6 121.1(3)
C2 N1 C6 127.2(3)
C1 N2 C3 111.0(3)
C1 N2 C9 121.0(3)
C3 N2 C9 127.9(3)
C12 N3 C22' 122.3(5)
C12 N3 C22 122.1(5)
C22' N3 C22 11.4(7)
C12 N3 Fe1 92.05(17)
C22' N3 Fe1 144.2(5)
C22 N3 Fe1 145.7(5)
C12 N4 C25 121.3(5)
C12 N4 C25' 123.0(5)
C25 N4 C25' 11.1(6)
C12 N4 Fe1 91.99(18)
C25 N4 Fe1 146.6(5)
C25' N4 Fe1 141.7(5)
N1 C1 N2 103.6(3)
N1 C1 Fe1 125.8(2)
N2 C1 Fe1 130.2(2)
C3 C2 N1 106.3(3)
C3 C2 C4 128.1(3)
N1 C2 C4 125.6(3)
C2 C3 N2 107.3(3)
C2 C3 C5 127.3(3)
N2 C3 C5 125.3(3)
C2 C4 H4A 109.5
C2 C4 H4B 109.5
H4A C4 H4B 109.5
C2 C4 H4C 109.5
H4A C4 H4C 109.5
H4B C4 H4C 109.5
C3 C5 H5A 109.5
C3 C5 H5B 109.5
H5A C5 H5B 109.5
C3 C5 H5C 109.5
H5A C5 H5C 109.5
H5B C5 H5C 109.5
N1 C6 C7 112.6(3)
N1 C6 C8 112.3(3)
C7 C6 C8 113.8(3)
N1 C6 H6 105.8
C7 C6 H6 105.8
C8 C6 H6 105.8
C6 C7 H7A 109.5
C6 C7 H7B 109.5
H7A C7 H7B 109.5
C6 C7 H7C 109.5
H7A C7 H7C 109.5
H7B C7 H7C 109.5
C6 C8 H8A 109.5
C6 C8 H8B 109.5
H8A C8 H8B 109.5
C6 C8 H8C 109.5
H8A C8 H8C 109.5
H8B C8 H8C 109.5
N2 C9 C11 112.3(3)
N2 C9 C10 111.1(3)
C11 C9 C10 113.5(3)
N2 C9 H9 106.4
C11 C9 H9 106.4
C10 C9 H9 106.4
C9 C10 H10A 109.5
C9 C10 H10B 109.5
H10A C10 H10B 109.5
C9 C10 H10C 109.5
H10A C10 H10C 109.5
H10B C10 H10C 109.5
C9 C11 H11A 109.5
C9 C11 H11B 109.5
H11A C11 H11B 109.5
C9 C11 H11C 109.5
H11A C11 H11C 109.5
H11B C11 H11C 109.5
N3 C12 N4 112.9(3)
N3 C12 C13 123.2(3)
N4 C12 C13 123.8(3)
C14 C13 C18 119.8(3)
C14 C13 C12 119.8(3)
C18 C13 C12 120.4(3)
C15 C14 C13 119.0(3)
C15 C14 C19 120.1(3)
C13 C14 C19 120.9(3)
C16 C15 C14 122.5(4)
C16 C15 H15 118.7
C14 C15 H15 118.7
C17 C16 C15 117.5(4)
C17 C16 C20 121.6(4)
C15 C16 C20 120.9(4)
C16 C17 C18 122.9(4)
C16 C17 H17 118.6
C18 C17 H17 118.6
C17 C18 C13 118.4(3)
C17 C18 C21 120.2(3)
C13 C18 C21 121.4(3)
C14 C19 H19A 109.5
C14 C19 H19B 109.5
H19A C19 H19B 109.5
C14 C19 H19C 109.5
H19A C19 H19C 109.5
H19B C19 H19C 109.5
C16 C20 H20A 109.5
C16 C20 H20B 109.5
H20A C20 H20B 109.5
C16 C20 H20C 109.5
H20A C20 H20C 109.5
H20B C20 H20C 109.5
C18 C21 H21A 109.5
C18 C21 H21B 109.5
H21A C21 H21B 109.5
C18 C21 H21C 109.5
H21A C21 H21C 109.5
H21B C21 H21C 109.5
C24 C22 N3 119.2(9)
C24 C22 C23 111.7(9)
N3 C22 C23 106.0(7)
C24 C22 H22A 106.4
N3 C22 H22A 106.4
C23 C22 H22A 106.4
C22 C23 H23A 109.5
C22 C23 H23B 109.5
H23A C23 H23B 109.5
C22 C23 H23C 109.5
H23A C23 H23C 109.5
H23B C23 H23C 109.5
C22 C24 H24A 109.5
C22 C24 H24B 109.5
H24A C24 H24B 109.5
C22 C24 H24C 109.5
H24A C24 H24C 109.5
H24B C24 H24C 109.5
C23' C22' N3 115.3(7)
C23' C22' C24' 108.6(8)
N3 C22' C24' 106.4(7)
C23' C22' H22B 108.8
N3 C22' H22B 108.8
C24' C22' H22B 108.8
C22' C23' H23D 109.5
C22' C23' H23E 109.5
H23D C23' H23E 109.5
C22' C23' H23F 109.5
H23D C23' H23F 109.5
H23E C23' H23F 109.5
C22' C24' H24D 109.5
C22' C24' H24E 109.5
H24D C24' H24E 109.5
C22' C24' H24F 109.5
H24D C24' H24F 109.5
H24E C24' H24F 109.5
C26 C25 N4 120.2(9)
C26 C25 C27 106.5(8)
N4 C25 C27 101.3(6)
C26 C25 H25A 109.4
N4 C25 H25A 109.4
C27 C25 H25A 109.4
C25 C26 H26A 109.5
C25 C26 H26B 109.5
H26A C26 H26B 109.5
C25 C26 H26C 109.5
H26A C26 H26C 109.5
H26B C26 H26C 109.5
C25 C27 H27A 109.5
C25 C27 H27B 109.5
H27A C27 H27B 109.5
C25 C27 H27C 109.5
H27A C27 H27C 109.5
H27B C27 H27C 109.5
C27' C25' N4 115.2(9)
C27' C25' C26' 110.4(8)
N4 C25' C26' 100.4(6)
C27' C25' H25B 110.2
N4 C25' H25B 110.2
C26' C25' H25B 110.2
C25' C26' H26D 109.5
C25' C26' H26E 109.5
H26D C26' H26E 109.5
C25' C26' H26F 109.5
H26D C26' H26F 109.5
H26E C26' H26F 109.5
C25' C27' H27D 109.5
C25' C27' H27E 109.5
H27D C27' H27E 109.5
C25' C27' H27F 109.5
H27D C27' H27F 109.5
H27E C27' H27F 109.5
C29 C28 C33 114.8(3)
C29 C28 Fe1 123.3(2)
C33 C28 Fe1 121.8(2)
C30 C29 C28 122.4(3)
C30 C29 C34 117.3(3)
C28 C29 C34 120.3(3)
C31 C30 C29 121.9(4)
C31 C30 H30 119.0
C29 C30 H30 119.0
C30 C31 C32 117.6(3)
C30 C31 C35 121.5(4)
C32 C31 C35 120.9(4)
C31 C32 C33 121.9(3)
C31 C32 H32 119.0
C33 C32 H32 119.0
C32 C33 C28 121.3(3)
C32 C33 C36 118.6(3)
C28 C33 C36 120.1(3)
C29 C34 H34A 109.5
C29 C34 H34B 109.5
H34A C34 H34B 109.5
C29 C34 H34C 109.5
H34A C34 H34C 109.5
H34B C34 H34C 109.5
C31 C35 H35A 109.5
C31 C35 H35B 109.5
H35A C35 H35B 109.5
C31 C35 H35C 109.5
H35A C35 H35C 109.5
H35B C35 H35C 109.5
C33 C36 H36A 109.5
C33 C36 H36B 109.5
H36A C36 H36B 109.5
C33 C36 H36C 109.5
H36A C36 H36C 109.5
H36B C36 H36C 109.5

loop_
_geom_bond_atom_site_label_1
_geom_bond_atom_site_label_2
_geom_bond_distance
Fe1 C28 2.084(3)
Fe1 N4 2.111(2)
Fe1 N3 2.116(2)
Fe1 C1 2.131(3)
N1 C1 1.355(3)
N1 C2 1.395(4)
N1 C6 1.481(4)
N2 C1 1.361(3)
N2 C3 1.392(4)
N2 C9 1.467(4)
N3 C12 1.320(3)
N3 C22' 1.446(10)
N3 C22 1.494(11)
N4 C12 1.330(3)
N4 C25 1.455(11)
N4 C25' 1.490(11)
C2 C3 1.329(4)
C2 C4 1.496(4)
C3 C5 1.507(4)
C4 H4A 0.9600
C4 H4B 0.9600
C4 H4C 0.9600
C5 H5A 0.9600
C5 H5B 0.9600
C5 H5C 0.9600
C6 C7 1.507(5)
C6 C8 1.516(5)
C6 H6 0.9800
C7 H7A 0.9600
C7 H7B 0.9600
C7 H7C 0.9600
C8 H8A 0.9600
C8 H8B 0.9600
C8 H8C 0.9600
C9 C11 1.519(5)
C9 C10 1.535(5)
C9 H9 0.9800
C10 H10A 0.9600
C10 H10B 0.9600
C10 H10C 0.9600
C11 H11A 0.9600
C11 H11B 0.9600
C11 H11C 0.9600
C12 C13 1.508(4)
C13 C14 1.386(4)
C13 C18 1.392(4)
C14 C15 1.382(5)
C14 C19 1.501(5)
C15 C16 1.367(5)
C15 H15 0.9300
C16 C17 1.364(5)
C16 C20 1.513(5)
C17 C18 1.386(5)
C17 H17 0.9300
C18 C21 1.505(4)
C19 H19A 0.9600
C19 H19B 0.9600
C19 H19C 0.9600
C20 H20A 0.9600
C20 H20B 0.9600
C20 H20C 0.9600
C21 H21A 0.9600
C21 H21B 0.9600
C21 H21C 0.9600
C22 C24 1.406(12)
C22 C23 1.540(14)
C22 H22A 0.9800
C23 H23A 0.9600
C23 H23B 0.9600
C23 H23C 0.9600
C24 H24A 0.9600
C24 H24B 0.9600
C24 H24C 0.9600
C22' C23' 1.444(12)
C22' C24' 1.602(13)
C22' H22B 0.9800
C23' H23D 0.9600
C23' H23E 0.9600
C23' H23F 0.9600
C24' H24D 0.9600
C24' H24E 0.9600
C24' H24F 0.9600
C25 C26 1.371(12)
C25 C27 1.710(13)
C25 H25A 0.9800
C26 H26A 0.9600
C26 H26B 0.9600
C26 H26C 0.9600
C27 H27A 0.9600
C27 H27B 0.9600
C27 H27C 0.9600
C25' C27' 1.331(13)
C25' C26' 1.728(12)
C25' H25B 0.9800
C26' H26D 0.9600
C26' H26E 0.9600
C26' H26F 0.9600
C27' H27D 0.9600
C27' H27E 0.9600
C27' H27F 0.9600
C28 C29 1.410(4)
C28 C33 1.410(4)
C29 C30 1.394(4)
C29 C34 1.497(4)
C30 C31 1.359(5)
C30 H30 0.9300
C31 C32 1.378(5)
C31 C35 1.517(5)
C32 C33 1.407(4)
C32 H32 0.9300
C33 C36 1.507(4)
C34 H34A 0.9600
C34 H34B 0.9600
C34 H34C 0.9600
C35 H35A 0.9600
C35 H35B 0.9600
C35 H35C 0.9600
C36 H36A 0.9600
C36 H36B 0.9600
C36 H36C 0.9600

loop_
_geom_torsion_atom_site_label_1
_geom_torsion_atom_site_label_2
_geom_torsion_atom_site_label_3
_geom_torsion_atom_site_label_4
_geom_torsion
C28 Fe1 N3 C12 101.13(19)
N4 Fe1 N3 C12 -1.22(16)
C1 Fe1 N3 C12 -115.96(18)
C28 Fe1 N3 C22' -94.6(7)
N4 Fe1 N3 C22' 163.0(7)
C1 Fe1 N3 C22' 48.3(7)
C28 Fe1 N3 C22 -74.8(8)
N4 Fe1 N3 C22 -177.2(8)
C1 Fe1 N3 C22 68.1(8)
C28 Fe1 N4 C12 -120.40(18)
N3 Fe1 N4 C12 1.21(16)
C1 Fe1 N4 C12 96.92(18)
C28 Fe1 N4 C25 54.2(8)
N3 Fe1 N4 C25 175.8(8)
C1 Fe1 N4 C25 -88.5(8)
C28 Fe1 N4 C25' 37.1(7)
N3 Fe1 N4 C25' 158.7(7)
C1 Fe1 N4 C25' -105.6(7)
C2 N1 C1 N2 1.5(3)
C6 N1 C1 N2 -177.0(3)
C2 N1 C1 Fe1 -172.3(2)
C6 N1 C1 Fe1 9.2(4)
C3 N2 C1 N1 -1.3(3)
C9 N2 C1 N1 -177.9(3)
C3 N2 C1 Fe1 172.1(2)
C9 N2 C1 Fe1 -4.5(4)
C28 Fe1 C1 N1 47.7(3)
N4 Fe1 C1 N1 -169.3(2)
N3 Fe1 C1 N1 -100.9(3)
C28 Fe1 C1 N2 -124.4(3)
N4 Fe1 C1 N2 18.6(3)
N3 Fe1 C1 N2 87.0(3)
C1 N1 C2 C3 -1.2(4)
C6 N1 C2 C3 177.2(3)
C1 N1 C2 C4 -179.9(3)
C6 N1 C2 C4 -1.5(5)
N1 C2 C3 N2 0.3(4)
C4 C2 C3 N2 179.0(3)
N1 C2 C3 C5 -176.4(3)
C4 C2 C3 C5 2.2(6)
C1 N2 C3 C2 0.6(4)
C9 N2 C3 C2 176.9(3)
C1 N2 C3 C5 177.5(3)
C9 N2 C3 C5 -6.2(5)
C1 N1 C6 C7 -116.3(4)
C2 N1 C6 C7 65.4(4)
C1 N1 C6 C8 113.7(3)
C2 N1 C6 C8 -64.6(4)
C1 N2 C9 C11 -121.8(3)
C3 N2 C9 C11 62.2(4)
C1 N2 C9 C10 109.8(3)
C3 N2 C9 C10 -66.2(4)
C22' N3 C12 N4 -167.3(5)
C22 N3 C12 N4 179.2(5)
Fe1 N3 C12 N4 1.9(2)
C22' N3 C12 C13 13.6(6)
C22 N3 C12 C13 0.1(6)
Fe1 N3 C12 C13 -177.2(2)
C25 N4 C12 N3 -178.4(5)
C25' N4 C12 N3 -165.5(5)
Fe1 N4 C12 N3 -1.9(2)
C25 N4 C12 C13 0.7(6)
C25' N4 C12 C13 13.6(6)
Fe1 N4 C12 C13 177.2(2)
N3 C12 C13 C14 -81.9(4)
N4 C12 C13 C14 99.1(4)
N3 C12 C13 C18 95.5(4)
N4 C12 C13 C18 -83.5(4)
C18 C13 C14 C15 -1.9(5)
C12 C13 C14 C15 175.5(3)
C18 C13 C14 C19 179.7(3)
C12 C13 C14 C19 -3.0(5)
C13 C14 C15 C16 1.2(6)
C19 C14 C15 C16 179.6(4)
C14 C15 C16 C17 0.3(6)
C14 C15 C16 C20 -179.2(4)
C15 C16 C17 C18 -1.0(6)
C20 C16 C17 C18 178.4(4)
C16 C17 C18 C13 0.3(6)
C16 C17 C18 C21 -178.8(4)
C14 C13 C18 C17 1.2(5)
C12 C13 C18 C17 -176.1(3)
C14 C13 C18 C21 -179.7(3)
C12 C13 C18 C21 2.9(5)
C12 N3 C22 C24 -88.5(10)
C22' N3 C22 C24 177(5)
Fe1 N3 C22 C24 86.7(11)
C12 N3 C22 C23 144.7(6)
C22' N3 C22 C23 50(4)
Fe1 N3 C22 C23 -40.1(11)
C12 N3 C22' C23' 120.8(7)
C22 N3 C22' C23' -146(5)
Fe1 N3 C22' C23' -40.5(12)
C12 N3 C22' C24' -118.7(6)
C22 N3 C22' C24' -26(4)
Fe1 N3 C22' C24' 80.0(9)
C12 N4 C25 C26 -125.4(8)
C25' N4 C25 C26 132(5)
Fe1 N4 C25 C26 60.9(12)
C12 N4 C25 C27 117.7(6)
C25' N4 C25 C27 15(4)
Fe1 N4 C25 C27 -56.0(10)
C12 N4 C25' C27' 143.1(7)
C25 N4 C25' C27' -133(5)
Fe1 N4 C25' C27' -9.8(13)
C12 N4 C25' C26' -98.4(6)
C25 N4 C25' C26' -14(4)
Fe1 N4 C25' C26' 108.7(6)
N4 Fe1 C28 C29 78.1(3)
N3 Fe1 C28 C29 3.5(3)
C1 Fe1 C28 C29 -137.3(3)
N4 Fe1 C28 C33 -99.1(2)
N3 Fe1 C28 C33 -173.7(2)
C1 Fe1 C28 C33 45.4(3)
C33 C28 C29 C30 0.2(5)
Fe1 C28 C29 C30 -177.2(2)
C33 C28 C29 C34 179.3(3)
Fe1 C28 C29 C34 1.9(5)
C28 C29 C30 C31 -0.6(5)
C34 C29 C30 C31 -179.7(3)
C29 C30 C31 C32 0.1(5)
C29 C30 C31 C35 179.4(3)
C30 C31 C32 C33 0.8(5)
C35 C31 C32 C33 -178.5(3)
C31 C32 C33 C28 -1.2(5)
C31 C32 C33 C36 177.6(3)
C29 C28 C33 C32 0.7(4)
Fe1 C28 C33 C32 178.1(2)
C29 C28 C33 C36 -178.2(3)
Fe1 C28 C33 C36 -0.7(4)
